data_4337360
loop_
_publ_author_name
'De Sio, St\'ephanie M'
'Wilson, Richard E.'

_publ_section_title
;
 Structural and spectroscopic studies of fluoroprotactinates.
;
_journal_issue 3
_journal_name_full 'Inorganic chemistry'
_journal_page_first 1750
_journal_page_last 1755
_journal_paper_doi 10.1021/ic402877a
_journal_volume 53
_journal_year 2014
_chemical_formula_moiety 'F7 Pa, 2(H4 N)'
_chemical_formula_sum 'F7 H8 N2 Pa'
_chemical_formula_weight 400.08
_chemical_melting_point ?
_chemical_name_common 'diammonium heptafluoroprotactinate(V)'
_space_group_IT_number 14
_symmetry_cell_setting monoclinic
_symmetry_space_group_name_Hall '-P 2ybc'
_symmetry_space_group_name_H-M 'P 1 21/c 1'
_atom_sites_solution_hydrogens geom
_atom_sites_solution_primary direct
_atom_sites_solution_secondary difmap
_audit_creation_method SHELXL-97
_cell_angle_alpha 90.00
_cell_angle_beta 90.606(2)
_cell_angle_gamma 90.00
_cell_formula_units_Z 4
_cell_length_a 8.1003(10)
_cell_length_b 6.8966(9)
_cell_length_c 11.8834(15)
_cell_measurement_reflns_used 8751
_cell_measurement_temperature 100(2)
_cell_measurement_theta_max 30.43
_cell_measurement_theta_min 2.51
_cell_volume 663.82(15)
_computing_structure_refinement 'SHELXL-97 (Sheldrick, 2008)'
_computing_structure_solution 'SHELXS-97 (Sheldrick, 2008)'
_diffrn_ambient_temperature 100(2)
_diffrn_measured_fraction_theta_full 1.000
_diffrn_measured_fraction_theta_max 0.949
_diffrn_measurement_device_type 'BRUKER APEX II'
_diffrn_measurement_method '0.5 deg w/ scans'
_diffrn_radiation_monochromator graphite
_diffrn_radiation_source 'fine-focus sealed tube'
_diffrn_radiation_type MoK\a
_diffrn_radiation_wavelength 0.71073
_diffrn_reflns_av_R_equivalents 0.0217
_diffrn_reflns_av_sigmaI/netI 0.0172
_diffrn_reflns_limit_h_max 11
_diffrn_reflns_limit_h_min -11
_diffrn_reflns_limit_k_max 9
_diffrn_reflns_limit_k_min -9
_diffrn_reflns_limit_l_max 16
_diffrn_reflns_limit_l_min -16
_diffrn_reflns_number 8751
_diffrn_reflns_theta_full 25.00
_diffrn_reflns_theta_max 30.43
_diffrn_reflns_theta_min 2.51
_exptl_absorpt_coefficient_mu 23.563
_exptl_absorpt_correction_T_max 0.1090
_exptl_absorpt_correction_T_min 0.0477
_exptl_absorpt_correction_type multi-scan
_exptl_absorpt_process_details SADABS
_exptl_crystal_colour colorless
_exptl_crystal_density_diffrn 4.003
_exptl_crystal_density_method 'not measured'
_exptl_crystal_description needle
_exptl_crystal_F_000 704
_exptl_crystal_size_max 0.33
_exptl_crystal_size_mid 0.18
_exptl_crystal_size_min 0.17
_refine_diff_density_max 1.456
_refine_diff_density_min -1.586
_refine_diff_density_rms 0.196
_refine_ls_extinction_method none
_refine_ls_goodness_of_fit_ref 1.238
_refine_ls_hydrogen_treatment mixed
_refine_ls_matrix_type full
_refine_ls_number_parameters 123
_refine_ls_number_reflns 1909
_refine_ls_number_restraints 8
_refine_ls_restrained_S_all 1.235
_refine_ls_R_factor_all 0.0179
_refine_ls_R_factor_gt 0.0171
_refine_ls_shift/su_max 0.001
_refine_ls_shift/su_mean 0.000
_refine_ls_structure_factor_coef Fsqd
_refine_ls_weighting_details 'calc w=1/[\s^2^(Fo^2^)+(0.0298P)^2^+0.7427P] where P=(Fo^2^+2Fc^2^)/3'
_refine_ls_weighting_scheme calc
_refine_ls_wR_factor_gt 0.0537
_refine_ls_wR_factor_ref 0.0544
_reflns_number_gt 1835
_reflns_number_total 1909
_reflns_threshold_expression >2sigma(I)
_cod_data_source_file ic402877a_si_001.cif
_cod_data_source_block NH4-PaF7
_cod_depositor_comments
;
The following automatic conversions were performed:

'_chemical_melting_point' value 'not measured' was changed to '?' -
the value is undefined or not given.

Automatic conversion script
Id: cif_fix_values 2281 2013-09-26 08:29:07Z andrius 
;
_cod_original_sg_symbol_H-M 'P 21/c'
_cod_database_code 4337360

loop_
_symmetry_equiv_pos_as_xyz
'x, y, z'
'-x, y+1/2, -z+1/2'
'-x, -y, -z'
'x, -y-1/2, z-1/2'

loop_
_atom_site_label
_atom_site_type_symbol
_atom_site_fract_x
_atom_site_fract_y
_atom_site_fract_z
_atom_site_U_iso_or_equiv
_atom_site_adp_type
_atom_site_occupancy
_atom_site_symmetry_multiplicity
_atom_site_calc_flag
_atom_site_refinement_flags
Pa1 Pa 0.252259(11) 0.02153(2) 0.505344(9) 0.01466(7) Uani 1 1 d .
F1 F 0.0075(2) 0.1612(3) 0.54343(17) 0.0195(4) Uani 1 1 d .
F2 F 0.2876(2) 0.1587(3) 0.67246(16) 0.0207(4) Uani 1 1 d .
F3 F 0.4995(2) 0.0746(3) 0.40735(17) 0.0195(4) Uani 1 1 d .
F4 F 0.3150(2) -0.2450(3) 0.42456(18) 0.0220(4) Uani 1 1 d .
F5 F 0.2971(3) 0.3289(3) 0.48201(17) 0.0207(4) Uani 1 1 d .
F6 F 0.1867(2) -0.1936(3) 0.63316(17) 0.0204(4) Uani 1 1 d .
F7 F 0.1727(2) 0.0782(3) 0.33610(17) 0.0208(4) Uani 1 1 d .
N1 N 0.0585(5) 0.0131(5) 0.8316(4) 0.0204(7) Uani 1 1 d D
N2 N 0.5530(5) 0.0303(5) 0.8288(3) 0.0210(7) Uani 1 1 d D
H5 H 0.481(5) 0.027(6) 0.880(3) 0.021(11) Uiso 1 1 d D
H6 H 0.629(5) 0.115(6) 0.833(4) 0.031(13) Uiso 1 1 d D
H2 H 0.004(6) 0.099(6) 0.867(4) 0.045(15) Uiso 1 1 d D
H3 H 0.100(9) -0.065(9) 0.879(5) 0.08(2) Uiso 1 1 d D
H7 H 0.526(10) 0.063(12) 0.762(3) 0.07(3) Uiso 1 1 d D
H1 H 0.016(10) -0.067(11) 0.784(6) 0.07(3) Uiso 1 1 d D
H4 H 0.139(7) 0.049(11) 0.791(6) 0.08(3) Uiso 1 1 d D
H8 H 0.612(8) -0.072(7) 0.835(6) 0.054(19) Uiso 1 1 d D

loop_
_atom_site_aniso_label
_atom_site_aniso_U_11
_atom_site_aniso_U_22
_atom_site_aniso_U_33
_atom_site_aniso_U_23
_atom_site_aniso_U_13
_atom_site_aniso_U_12
Pa1 0.01426(9) 0.01438(10) 0.01534(9) -0.00016(3) 0.00000(5) 0.00012(3)
F1 0.0156(8) 0.0181(9) 0.0250(10) -0.0034(7) 0.0020(7) -0.0002(7)
F2 0.0228(9) 0.0193(10) 0.0202(9) -0.0013(7) 0.0005(7) -0.0009(8)
F3 0.0168(8) 0.0225(10) 0.0192(9) 0.0023(7) 0.0004(7) -0.0003(7)
F4 0.0207(9) 0.0190(10) 0.0264(10) -0.0035(8) 0.0002(7) 0.0003(7)
F5 0.0234(9) 0.0177(10) 0.0212(9) 0.0011(7) -0.0004(7) -0.0022(8)
F6 0.0193(9) 0.0202(10) 0.0217(9) 0.0029(7) 0.0008(7) -0.0005(7)
F7 0.0201(9) 0.0230(11) 0.0192(9) 0.0006(8) -0.0016(7) -0.0017(8)
N1 0.0234(18) 0.0167(15) 0.0210(17) -0.0017(11) -0.0005(13) -0.0002(11)
N2 0.0226(17) 0.0199(16) 0.0205(17) -0.0009(12) -0.0012(13) 0.0019(12)

loop_
_atom_type_symbol
_atom_type_description
_atom_type_scat_dispersion_real
_atom_type_scat_dispersion_imag
_atom_type_scat_source
N N 0.0061 0.0033 'International Tables Vol C Tables 4.2.6.8 and 6.1.1.4'
H H 0.0000 0.0000 'International Tables Vol C Tables 4.2.6.8 and 6.1.1.4'
F F 0.0171 0.0103 'International Tables Vol C Tables 4.2.6.8 and 6.1.1.4'
Pa Pa -8.0334 9.2807 'International Tables Vol C Tables 4.2.6.8 and 6.1.1.4'

loop_
_geom_angle_atom_site_label_1
_geom_angle_atom_site_label_2
_geom_angle_atom_site_label_3
_geom_angle
_geom_angle_site_symmetry_1
_geom_angle_site_symmetry_3
F4 Pa1 F7 78.80(8) . .
F4 Pa1 F5 137.91(8) . .
F7 Pa1 F5 75.57(8) . .
F4 Pa1 F6 77.86(7) . .
F7 Pa1 F6 134.53(8) . .
F5 Pa1 F6 142.37(7) . .
F4 Pa1 F2 137.80(8) . .
F7 Pa1 F2 143.00(7) . .
F5 Pa1 F2 71.15(8) . .
F6 Pa1 F2 72.42(8) . .
F4 Pa1 F1 132.18(7) . .
F7 Pa1 F1 81.60(7) . .
F5 Pa1 F1 75.92(8) . .
F6 Pa1 F1 86.00(7) . .
F2 Pa1 F1 75.11(7) . .
F4 Pa1 F3 75.47(7) . 3_656
F7 Pa1 F3 135.59(7) . 3_656
F5 Pa1 F3 100.88(7) . 3_656
F6 Pa1 F3 73.47(7) . 3_656
F2 Pa1 F3 67.84(7) . 3_656
F1 Pa1 F3 141.50(7) . 3_656
F4 Pa1 F3 72.78(7) . .
F7 Pa1 F3 75.91(7) . .
F5 Pa1 F3 68.95(8) . .
F6 Pa1 F3 131.37(7) . .
F2 Pa1 F3 105.93(7) . .
F1 Pa1 F3 141.89(7) . .
F3 Pa1 F3 62.21(8) 3_656 .
F4 Pa1 F1 70.61(7) . 3_556
F7 Pa1 F1 68.42(7) . 3_556
F5 Pa1 F1 126.94(7) . 3_556
F6 Pa1 F1 67.19(7) . 3_556
F2 Pa1 F1 121.35(7) . 3_556
F1 Pa1 F1 61.65(8) . 3_556
F3 Pa1 F1 132.12(7) 3_656 3_556
F3 Pa1 F1 132.64(6) . 3_556
F4 Pa1 Pa1 71.37(5) . 3_656
F7 Pa1 Pa1 105.90(5) . 3_656
F5 Pa1 Pa1 84.26(6) . 3_656
F6 Pa1 Pa1 102.75(5) . 3_656
F2 Pa1 Pa1 86.59(5) . 3_656
F1 Pa1 Pa1 156.43(5) . 3_656
F3 Pa1 Pa1 31.16(5) 3_656 3_656
F3 Pa1 Pa1 31.05(5) . 3_656
F1 Pa1 Pa1 141.92(4) 3_556 3_656
F4 Pa1 Pa1 99.54(5) . 3_556
F7 Pa1 Pa1 72.18(5) . 3_556
F5 Pa1 Pa1 103.59(6) . 3_556
F6 Pa1 Pa1 73.96(5) . 3_556
F2 Pa1 Pa1 100.25(5) . 3_556
F1 Pa1 Pa1 32.69(5) . 3_556
F3 Pa1 Pa1 147.37(5) 3_656 3_556
F3 Pa1 Pa1 148.06(5) . 3_556
F1 Pa1 Pa1 28.96(4) 3_556 3_556
Pa1 Pa1 Pa1 170.880(8) 3_656 3_556
Pa1 F1 Pa1 118.35(8) . 3_556
Pa1 F3 Pa1 117.78(8) 3_656 .

loop_
_geom_bond_atom_site_label_1
_geom_bond_atom_site_label_2
_geom_bond_distance
_geom_bond_site_symmetry_2
Pa1 F4 2.138(2) .
Pa1 F7 2.141(2) .
Pa1 F5 2.169(2) .
Pa1 F6 2.193(2) .
Pa1 F2 2.216(2) .
Pa1 F1 2.2547(18) .
Pa1 F3 2.3484(19) 3_656
Pa1 F3 2.3560(19) .
Pa1 F1 2.5150(18) 3_556
Pa1 Pa1 4.0279(5) 3_656
Pa1 Pa1 4.0981(5) 3_556
F1 Pa1 2.5150(18) 3_556
F3 Pa1 2.3483(19) 3_656
